data_7121004
loop_
_publ_author_name
'Gunawardana, C. A.'
'\/Dakovi\'c, M'
'Aaker\"oy, C B'

_publ_section_title
;
 Diamondoid architectures from halogen-bonded halides.
;
_journal_issue 6
_journal_name_full 'Chemical communications (Cambridge, England)'
_journal_page_first 607
_journal_page_last 610
_journal_paper_doi 10.1039/c7cc08839f
_journal_volume 54
_journal_year 2018
_chemical_formula_moiety 'C33 H16 I4, C24 H20 P, Cl'
_chemical_formula_sum 'C57 H36 Cl I4 P'
_chemical_formula_weight 1294.88
_space_group_crystal_system monoclinic
_space_group_IT_number 15
_space_group_name_Hall '-I 2ya'
_space_group_name_H-M_alt 'I 1 2/a 1'
_symmetry_space_group_name_Hall '-I 2ya'
_symmetry_space_group_name_H-M 'I 1 2/a 1'
_atom_sites_solution_hydrogens geom
_audit_creation_method SHELXL-2014
_audit_update_record
;
2017-10-30 deposited with the CCDC.
2017-12-15 downloaded from the CCDC.
;
_cell_angle_alpha 90
_cell_angle_beta 90.168(4)
_cell_angle_gamma 90
_cell_formula_units_Z 8
_cell_length_a 17.3730(6)
_cell_length_b 17.4497(7)
_cell_length_c 33.5122(11)
_cell_measurement_reflns_used 6185
_cell_measurement_temperature 296(2)
_cell_measurement_theta_max 27.3420
_cell_measurement_theta_min 4.6370
_cell_volume 10159.3(6)
_computing_cell_refinement
;
CrysAlisPro, Agilent Technologies, Version 1.171.37.35 
;
_computing_data_collection
;
CrysAlisPro, Agilent Technologies, Version 1.171.37.35
;
_computing_data_reduction
;
CrysAlisPro, Agilent Technologies, Version 1.171.37.35 
;
_computing_molecular_graphics
;
Mercury (Bruno et al., 2002)
;
_computing_publication_material
;
SHELXL-2014/7 (Sheldrick, 2013) and PLATON (Spek, 2003)
;
_computing_structure_refinement
;
SHELXL-2014/7 (Sheldrick, 2014)
;
_computing_structure_solution
;
SHELXS-2014/7 (Sheldrick, 2014)
;
_diffrn_ambient_temperature 296(2)
_diffrn_detector_area_resol_mean 16.3426
_diffrn_measured_fraction_theta_full 0.995
_diffrn_measured_fraction_theta_max 0.996
_diffrn_measurement_device_type 'Xcalibur, Sapphire3'
_diffrn_measurement_method '\w scans'
_diffrn_radiation_type MoK\a
_diffrn_radiation_wavelength 0.71073
_diffrn_reflns_av_R_equivalents 0.0324
_diffrn_reflns_av_unetI/netI 0.0448
_diffrn_reflns_limit_h_max 22
_diffrn_reflns_limit_h_min -18
_diffrn_reflns_limit_k_max 19
_diffrn_reflns_limit_k_min -22
_diffrn_reflns_limit_l_max 42
_diffrn_reflns_limit_l_min -42
_diffrn_reflns_number 22677
_diffrn_reflns_theta_full 25.242
_diffrn_reflns_theta_max 26.999
_diffrn_reflns_theta_min 4.261
_diffrn_source
;
Enhance (Mo) X-ray Source
;
_exptl_absorpt_coefficient_mu 2.574
_exptl_absorpt_correction_T_max 1.00000
_exptl_absorpt_correction_T_min 0.70163
_exptl_absorpt_correction_type multi-scan
_exptl_absorpt_process_details
;
CrysAlisPro, Agilent Technologies,
Version 1.171.37.35 (release 13-08-2014 CrysAlis171 .NET)
(compiled Aug 13 2014,18:06:01)
Empirical absorption correction using spherical harmonics,
 implemented in SCALE3 ABSPACK scaling algorithm.
;
_exptl_crystal_colour yellow
_exptl_crystal_density_diffrn 1.693
_exptl_crystal_density_method 'Not Measured'
_exptl_crystal_description block
_exptl_crystal_F_000 4976
_exptl_crystal_size_max 0.56
_exptl_crystal_size_mid 0.38
_exptl_crystal_size_min 0.34
_refine_diff_density_max 2.018
_refine_diff_density_min -0.695
_refine_diff_density_rms 0.125
_refine_ls_extinction_method none
_refine_ls_goodness_of_fit_ref 1.040
_refine_ls_hydrogen_treatment constr
_refine_ls_matrix_type full
_refine_ls_number_parameters 568
_refine_ls_number_reflns 11060
_refine_ls_number_restraints 0
_refine_ls_restrained_S_all 1.040
_refine_ls_R_factor_all 0.0860
_refine_ls_R_factor_gt 0.0571
_refine_ls_shift/su_max 0.002
_refine_ls_shift/su_mean 0.000
_refine_ls_structure_factor_coef Fsqd
_refine_ls_weighting_details 'w=1/[\s^2^(Fo^2^)+(0.0796P)^2^+24.7408P] where P=(Fo^2^+2Fc^2^)/3'
_refine_ls_weighting_scheme calc
_refine_ls_wR_factor_gt 0.1456
_refine_ls_wR_factor_ref 0.1620
_reflns_number_gt 7817
_reflns_number_total 11108
_reflns_threshold_expression 'I > 2\s(I)'
_cod_data_source_file c7cc08839f2.cif
_cod_data_source_block I4TEPM-Ph4PCl
_cod_depositor_comments 'Adding full bibliography for 7121002--7121004.cif.'
_cod_database_code 7121004
_shelxl_version_number 2014-7

loop_
_space_group_symop_operation_xyz
'x, y, z'
'-x+1/2, y, -z'
'x+1/2, y+1/2, z+1/2'
'-x+1, y+1/2, -z+1/2'
'-x, -y, -z'
'x-1/2, -y, z'
'-x+1/2, -y+1/2, -z+1/2'
'x, -y+1/2, z+1/2'

loop_
_atom_site_label
_atom_site_type_symbol
_atom_site_fract_x
_atom_site_fract_y
_atom_site_fract_z
_atom_site_U_iso_or_equiv
_atom_site_adp_type
_atom_site_occupancy
_atom_site_site_symmetry_order
_atom_site_calc_flag
_atom_site_refinement_flags_posn
_atom_site_refinement_flags_adp
I1 I 0.49026(3) 0.40527(3) 0.17492(2) 0.06490(16) Uani 1 1 d . .
I2 I 0.13996(3) 0.72814(3) 0.55890(2) 0.07770(18) Uani 1 1 d . .
I3 I -0.24861(3) 0.37974(3) 0.18170(2) 0.06238(15) Uani 1 1 d . .
I4 I 0.12653(3) 0.00174(3) 0.55144(2) 0.06416(16) Uani 1 1 d . .
P1 P 0.00054(10) 0.76170(10) 0.37824(5) 0.0498(4) Uani 1 1 d . .
Cl1 Cl 0.62562(8) 0.37289(8) 0.11572(3) 0.0422(3) Uani 1 1 d . .
C1 C 0.1284(3) 0.3715(3) 0.36549(18) 0.0433(13) Uani 1 1 d . .
C2 C 0.1956(3) 0.3750(3) 0.33515(18) 0.0439(13) Uani 1 1 d . .
C3 C 0.2111(4) 0.4438(4) 0.3157(2) 0.0555(16) Uani 1 1 d . .
H19 H 0.1840 0.4877 0.3227 0.067 Uiso 1 1 calc R U
C4 C 0.2663(4) 0.4476(4) 0.2862(2) 0.0588(17) Uani 1 1 d . .
H20 H 0.2768 0.4945 0.2741 0.071 Uiso 1 1 calc R U
C5 C 0.3060(4) 0.3833(4) 0.2743(2) 0.0524(15) Uani 1 1 d . .
C6 C 0.2892(4) 0.3152(4) 0.2927(2) 0.0589(17) Uani 1 1 d . .
H22 H 0.3149 0.2709 0.2848 0.071 Uiso 1 1 calc R U
C7 C 0.2350(4) 0.3110(4) 0.32260(19) 0.0513(15) Uani 1 1 d . .
H23 H 0.2249 0.2639 0.3345 0.062 Uiso 1 1 calc R U
C8 C 0.3621(4) 0.3908(4) 0.2432(2) 0.0623(18) Uani 1 1 d . .
C9 C 0.4066(4) 0.4000(4) 0.2168(2) 0.0646(19) Uani 1 1 d . .
C10 C 0.1295(3) 0.4376(4) 0.39568(17) 0.0445(13) Uani 1 1 d . .
C11 C 0.0667(4) 0.4494(5) 0.4197(2) 0.0592(17) Uani 1 1 d . .
H27 H 0.0227 0.4200 0.4156 0.071 Uiso 1 1 calc R U
C12 C 0.0669(4) 0.5039(5) 0.4501(2) 0.0632(19) Uani 1 1 d . .
H28 H 0.0226 0.5117 0.4651 0.076 Uiso 1 1 calc R U
C13 C 0.1313(4) 0.5459(4) 0.4581(2) 0.0593(17) Uani 1 1 d . .
C14 C 0.1948(4) 0.5352(5) 0.4344(2) 0.071(2) Uani 1 1 d . .
H30 H 0.2389 0.5643 0.4388 0.085 Uiso 1 1 calc R U
C15 C 0.1937(4) 0.4813(4) 0.4039(2) 0.0645(19) Uani 1 1 d . .
H31 H 0.2377 0.4745 0.3885 0.077 Uiso 1 1 calc R U
C16 C 0.1323(5) 0.6006(5) 0.4905(2) 0.072(2) Uani 1 1 d . .
C17 C 0.1352(5) 0.6450(5) 0.5171(2) 0.073(2) Uani 1 1 d . .
C18 C 0.0568(3) 0.3734(3) 0.33751(18) 0.0450(13) Uani 1 1 d . .
C19 C 0.0165(4) 0.4390(4) 0.3302(2) 0.0554(16) Uani 1 1 d . .
H7 H 0.0291 0.4830 0.3444 0.067 Uiso 1 1 calc R U
C20 C -0.0420(4) 0.4427(4) 0.3026(2) 0.0618(18) Uani 1 1 d . .
H6 H -0.0681 0.4885 0.2984 0.074 Uiso 1 1 calc R U
C21 C -0.0621(4) 0.3769(4) 0.2808(2) 0.0547(16) Uani 1 1 d . .
C22 C -0.0197(4) 0.3111(4) 0.2874(2) 0.0628(18) Uani 1 1 d . .
H4 H -0.0316 0.2670 0.2731 0.075 Uiso 1 1 calc R U
C23 C 0.0396(4) 0.3090(4) 0.3145(2) 0.0568(16) Uani 1 1 d . .
H3 H 0.0684 0.2645 0.3175 0.068 Uiso 1 1 calc R U
C24 C -0.1223(4) 0.3786(4) 0.2512(2) 0.0615(18) Uani 1 1 d . .
C25 C -0.1682(4) 0.3791(5) 0.2247(2) 0.068(2) Uani 1 1 d . .
C26 C 0.1318(3) 0.2991(4) 0.39237(18) 0.0459(14) Uani 1 1 d . .
C27 C 0.0682(4) 0.2559(4) 0.4008(2) 0.0617(18) Uani 1 1 d . .
H15 H 0.0223 0.2660 0.3875 0.074 Uiso 1 1 calc R U
C28 C 0.0707(4) 0.1977(4) 0.4287(2) 0.0635(19) Uani 1 1 d . .
H14 H 0.0271 0.1681 0.4332 0.076 Uiso 1 1 calc R U
C29 C 0.1372(4) 0.1829(4) 0.45002(19) 0.0537(15) Uani 1 1 d . .
C30 C 0.2024(4) 0.2255(4) 0.44097(19) 0.0541(16) Uani 1 1 d . .
H12 H 0.2485 0.2154 0.4542 0.065 Uiso 1 1 calc R U
C31 C 0.1998(3) 0.2818(4) 0.41313(19) 0.0511(15) Uani 1 1 d . .
H11 H 0.2441 0.3096 0.4077 0.061 Uiso 1 1 calc R U
C32 C 0.1372(4) 0.1259(4) 0.4820(2) 0.0633(18) Uani 1 1 d . .
C33 C 0.1322(4) 0.0820(4) 0.5087(2) 0.0664(19) Uani 1 1 d . .
C34 C 0.0602(4) 0.7098(4) 0.3439(2) 0.0583(17) Uani 1 1 d . .
C35 C 0.1375(4) 0.7044(4) 0.3494(3) 0.072(2) Uani 1 1 d . .
H35 H 0.1608 0.7266 0.3716 0.086 Uiso 1 1 calc R U
C36 C 0.1813(6) 0.6652(6) 0.3214(4) 0.099(3) Uani 1 1 d . .
H36 H 0.2344 0.6634 0.3246 0.118 Uiso 1 1 calc R U
C37 C 0.1499(8) 0.6308(6) 0.2907(4) 0.099(4) Uani 1 1 d . .
H37 H 0.1808 0.6040 0.2729 0.118 Uiso 1 1 calc R U
C38 C 0.0735(8) 0.6339(5) 0.2846(2) 0.098(4) Uani 1 1 d . .
H38 H 0.0527 0.6091 0.2625 0.118 Uiso 1 1 calc R U
C39 C 0.0236(5) 0.6736(5) 0.3109(2) 0.075(2) Uani 1 1 d . .
H39 H -0.0293 0.6759 0.3068 0.090 Uiso 1 1 calc R U
C40 C -0.0486(4) 0.6962(4) 0.4108(2) 0.0585(17) Uani 1 1 d . .
C41 C -0.0705(4) 0.6251(4) 0.3967(2) 0.0638(18) Uani 1 1 d . .
H41 H -0.0583 0.6101 0.3709 0.077 Uiso 1 1 calc R U
C42 C -0.1111(5) 0.5763(5) 0.4219(3) 0.081(2) Uani 1 1 d . .
H42 H -0.1258 0.5282 0.4128 0.098 Uiso 1 1 calc R U
C43 C -0.1292(5) 0.5976(6) 0.4589(3) 0.090(3) Uani 1 1 d . .
H43 H -0.1572 0.5645 0.4750 0.108 Uiso 1 1 calc R U
C44 C -0.1072(6) 0.6667(6) 0.4734(3) 0.090(3) Uani 1 1 d . .
H44 H -0.1201 0.6803 0.4993 0.107 Uiso 1 1 calc R U
C45 C -0.0658(5) 0.7176(5) 0.4499(2) 0.082(2) Uani 1 1 d . .
H45 H -0.0500 0.7647 0.4599 0.098 Uiso 1 1 calc R U
C46 C 0.0593(4) 0.8260(4) 0.4057(2) 0.0596(17) Uani 1 1 d . .
C47 C 0.1067(5) 0.7984(6) 0.4358(3) 0.088(3) Uani 1 1 d . .
H47 H 0.1053 0.7470 0.4432 0.106 Uiso 1 1 calc R U
C48 C 0.1567(6) 0.8498(9) 0.4550(3) 0.112(4) Uani 1 1 d . .
H48 H 0.1895 0.8327 0.4751 0.134 Uiso 1 1 calc R U
C49 C 0.1570(6) 0.9260(8) 0.4438(4) 0.105(4) Uani 1 1 d . .
H49 H 0.1905 0.9598 0.4565 0.126 Uiso 1 1 calc R U
C50 C 0.1117(6) 0.9512(7) 0.4161(3) 0.094(3) Uani 1 1 d . .
H50 H 0.1127 1.0029 0.4093 0.113 Uiso 1 1 calc R U
C51 C 0.0612(4) 0.9019(5) 0.3963(3) 0.070(2) Uani 1 1 d . .
H51 H 0.0287 0.9209 0.3766 0.084 Uiso 1 1 calc R U
C52 C -0.0697(4) 0.8168(4) 0.3512(2) 0.0520(15) Uani 1 1 d . .
C53 C -0.1384(4) 0.8327(4) 0.3683(2) 0.0636(18) Uani 1 1 d . .
H53 H -0.1504 0.8126 0.3932 0.076 Uiso 1 1 calc R U
C54 C -0.1915(5) 0.8798(5) 0.3480(3) 0.080(2) Uani 1 1 d . .
H54 H -0.2386 0.8921 0.3595 0.096 Uiso 1 1 calc R U
C55 C -0.1723(6) 0.9074(5) 0.3107(3) 0.089(3) Uani 1 1 d . .
H55 H -0.2074 0.9384 0.2972 0.107 Uiso 1 1 calc R U
C56 C -0.1054(6) 0.8913(5) 0.2933(3) 0.082(2) Uani 1 1 d . .
H56 H -0.0949 0.9100 0.2679 0.098 Uiso 1 1 calc R U
C57 C -0.0504(5) 0.8458(5) 0.3136(2) 0.073(2) Uani 1 1 d . .
H57 H -0.0027 0.8355 0.3022 0.087 Uiso 1 1 calc R U

loop_
_atom_site_aniso_label
_atom_site_aniso_U_11
_atom_site_aniso_U_22
_atom_site_aniso_U_33
_atom_site_aniso_U_23
_atom_site_aniso_U_13
_atom_site_aniso_U_12
I1 0.0826(3) 0.0562(3) 0.0560(3) 0.0014(2) 0.0133(2) -0.0121(2)
I2 0.0801(3) 0.0794(4) 0.0736(3) -0.0214(3) 0.0126(3) 0.0029(3)
I3 0.0629(3) 0.0692(3) 0.0550(3) -0.0112(2) -0.0122(2) 0.0192(2)
I4 0.0765(3) 0.0617(3) 0.0544(3) 0.0109(2) 0.0047(2) 0.0092(2)
P1 0.0515(9) 0.0456(9) 0.0523(9) 0.0020(7) 0.0037(7) 0.0033(7)
Cl1 0.0494(7) 0.0533(8) 0.0240(5) 0.0011(6) -0.0030(5) -0.0032(6)
C1 0.041(3) 0.036(3) 0.053(3) 0.004(3) -0.004(3) -0.004(2)
C2 0.042(3) 0.041(3) 0.049(3) 0.007(3) -0.005(3) 0.001(3)
C3 0.055(4) 0.041(3) 0.070(4) 0.005(3) 0.009(3) 0.007(3)
C4 0.059(4) 0.047(4) 0.071(4) 0.014(3) 0.005(3) -0.008(3)
C5 0.054(3) 0.048(4) 0.055(4) 0.000(3) -0.001(3) -0.002(3)
C6 0.066(4) 0.047(4) 0.065(4) -0.001(3) 0.006(3) 0.014(3)
C7 0.063(4) 0.035(3) 0.055(3) 0.006(3) 0.000(3) 0.004(3)
C8 0.059(4) 0.059(4) 0.069(4) -0.009(4) 0.004(4) -0.003(3)
C9 0.065(4) 0.059(4) 0.070(4) 0.000(4) 0.015(4) -0.006(4)
C10 0.044(3) 0.045(3) 0.045(3) 0.003(3) -0.003(3) 0.007(3)
C11 0.048(3) 0.075(5) 0.055(4) -0.003(4) -0.003(3) -0.004(3)
C12 0.057(4) 0.084(5) 0.048(3) -0.003(4) 0.008(3) 0.012(4)
C13 0.075(5) 0.049(4) 0.054(4) -0.003(3) -0.005(3) 0.012(4)
C14 0.059(4) 0.066(5) 0.087(5) -0.023(4) 0.005(4) -0.008(4)
C15 0.052(4) 0.061(4) 0.081(5) -0.022(4) 0.013(3) -0.012(3)
C16 0.085(5) 0.064(5) 0.068(5) 0.003(4) -0.007(4) 0.012(4)
C17 0.079(5) 0.071(5) 0.070(5) -0.017(4) 0.002(4) 0.012(4)
C18 0.039(3) 0.045(3) 0.051(3) 0.005(3) -0.001(3) 0.002(3)
C19 0.060(4) 0.044(4) 0.061(4) -0.006(3) -0.012(3) 0.009(3)
C20 0.067(4) 0.048(4) 0.070(4) -0.006(3) -0.016(4) 0.019(3)
C21 0.050(3) 0.059(4) 0.054(4) 0.001(3) -0.011(3) 0.009(3)
C22 0.070(4) 0.049(4) 0.069(4) -0.002(3) -0.018(4) 0.005(3)
C23 0.058(4) 0.041(3) 0.072(4) 0.001(3) -0.016(3) 0.005(3)
C24 0.065(4) 0.055(4) 0.065(4) -0.008(3) -0.011(4) 0.013(3)
C25 0.054(4) 0.078(5) 0.072(5) -0.015(4) -0.016(4) 0.019(4)
C26 0.040(3) 0.046(3) 0.051(3) 0.003(3) -0.003(3) 0.003(3)
C27 0.048(3) 0.061(4) 0.076(4) 0.021(4) -0.012(3) -0.007(3)
C28 0.053(4) 0.059(4) 0.079(5) 0.020(4) -0.013(3) -0.016(3)
C29 0.060(4) 0.050(4) 0.052(3) 0.010(3) -0.003(3) 0.002(3)
C30 0.045(3) 0.059(4) 0.058(4) 0.011(3) -0.009(3) 0.006(3)
C31 0.039(3) 0.060(4) 0.055(3) 0.008(3) -0.002(3) -0.004(3)
C32 0.061(4) 0.051(4) 0.078(5) 0.000(4) -0.009(4) 0.000(3)
C33 0.071(4) 0.064(5) 0.064(4) 0.022(4) -0.005(4) 0.002(4)
C34 0.076(4) 0.040(3) 0.059(4) 0.008(3) 0.013(3) 0.009(3)
C35 0.065(4) 0.058(4) 0.093(6) -0.002(4) 0.020(4) 0.009(4)
C36 0.084(6) 0.069(6) 0.142(9) 0.015(7) 0.043(7) 0.018(5)
C37 0.134(10) 0.071(6) 0.091(7) 0.017(5) 0.052(7) 0.046(6)
C38 0.182(12) 0.067(6) 0.046(4) 0.001(4) 0.003(6) 0.041(7)
C39 0.096(6) 0.067(5) 0.061(4) 0.006(4) 0.004(4) 0.022(5)
C40 0.053(4) 0.058(4) 0.064(4) 0.015(3) 0.006(3) 0.008(3)
C41 0.063(4) 0.057(4) 0.071(4) 0.010(4) 0.001(4) 0.005(4)
C42 0.065(5) 0.074(5) 0.106(7) 0.027(5) 0.001(5) -0.003(4)
C43 0.069(5) 0.097(7) 0.104(7) 0.058(6) 0.018(5) 0.011(5)
C44 0.095(6) 0.102(7) 0.072(5) 0.019(5) 0.028(5) 0.010(6)
C45 0.103(6) 0.078(6) 0.064(5) 0.002(4) 0.018(5) 0.005(5)
C46 0.053(4) 0.061(4) 0.065(4) -0.004(4) -0.002(3) 0.001(3)
C47 0.080(5) 0.099(7) 0.086(6) -0.003(5) -0.021(5) -0.001(5)
C48 0.076(6) 0.181(13) 0.079(6) -0.020(8) -0.028(5) 0.003(7)
C49 0.082(6) 0.126(10) 0.106(8) -0.036(8) 0.001(6) -0.031(7)
C50 0.096(6) 0.097(7) 0.090(6) -0.019(6) -0.012(6) -0.022(6)
C51 0.064(4) 0.068(5) 0.079(5) -0.010(4) 0.004(4) -0.010(4)
C52 0.054(4) 0.040(3) 0.061(4) -0.001(3) -0.008(3) 0.000(3)
C53 0.058(4) 0.057(4) 0.076(5) -0.012(4) -0.006(4) 0.004(3)
C54 0.071(5) 0.066(5) 0.103(7) -0.016(5) -0.019(5) 0.010(4)
C55 0.109(7) 0.055(5) 0.103(7) -0.014(5) -0.048(6) 0.028(5)
C56 0.108(7) 0.064(5) 0.074(5) 0.010(4) -0.012(5) 0.014(5)
C57 0.085(5) 0.060(5) 0.072(5) 0.012(4) -0.002(4) 0.010(4)

loop_
_atom_type_symbol
_atom_type_description
_atom_type_scat_dispersion_real
_atom_type_scat_dispersion_imag
_atom_type_scat_source
C C 0.0033 0.0016 'International Tables Vol C Tables 4.2.6.8 and 6.1.1.4'
H H 0.0000 0.0000 'International Tables Vol C Tables 4.2.6.8 and 6.1.1.4'
P P 0.1023 0.0942 'International Tables Vol C Tables 4.2.6.8 and 6.1.1.4'
Cl Cl 0.1484 0.1585 'International Tables Vol C Tables 4.2.6.8 and 6.1.1.4'
I I -0.4742 1.8119 'International Tables Vol C Tables 4.2.6.8 and 6.1.1.4'

loop_
_geom_angle_atom_site_label_1
_geom_angle_atom_site_label_2
_geom_angle_atom_site_label_3
_geom_angle
_geom_angle_site_symmetry_3
C9 I1 Cl1 166.4(2) .
C17 I2 Cl1 170.2(2) 3_455
C25 I3 Cl1 177.4(2) 1_455
C33 I4 Cl1 176.8(2) 3_445
C46 P1 C34 108.6(3) .
C46 P1 C52 108.2(3) .
C34 P1 C52 109.8(3) .
C46 P1 C40 111.2(4) .
C34 P1 C40 110.1(3) .
C52 P1 C40 108.9(3) .
C10 C1 C2 113.3(5) .
C10 C1 C26 103.3(5) .
C2 C1 C26 112.6(5) .
C10 C1 C18 113.0(5) .
C2 C1 C18 101.9(5) .
C26 C1 C18 113.3(5) .
C7 C2 C3 117.3(6) .
C7 C2 C1 122.9(5) .
C3 C2 C1 119.2(5) .
C4 C3 C2 120.9(6) .
C4 C3 H19 119.6 .
C2 C3 H19 119.6 .
C5 C4 C3 121.2(6) .
C5 C4 H20 119.4 .
C3 C4 H20 119.4 .
C6 C5 C4 117.9(6) .
C6 C5 C8 123.5(6) .
C4 C5 C8 118.5(6) .
C5 C6 C7 121.3(6) .
C5 C6 H22 119.3 .
C7 C6 H22 119.3 .
C2 C7 C6 121.3(6) .
C2 C7 H23 119.3 .
C6 C7 H23 119.3 .
C9 C8 C5 176.9(8) .
C8 C9 I1 173.1(7) .
C11 C10 C15 116.3(6) .
C11 C10 C1 119.5(6) .
C15 C10 C1 123.7(5) .
C10 C11 C12 122.1(6) .
C10 C11 H27 118.9 .
C12 C11 H27 118.9 .
C13 C12 C11 120.7(6) .
C13 C12 H28 119.7 .
C11 C12 H28 119.7 .
C12 C13 C14 118.2(6) .
C12 C13 C16 120.6(7) .
C14 C13 C16 121.1(7) .
C13 C14 C15 120.6(7) .
C13 C14 H30 119.7 .
C15 C14 H30 119.7 .
C10 C15 C14 122.0(6) .
C10 C15 H31 119.0 .
C14 C15 H31 119.0 .
C17 C16 C13 178.2(9) .
C16 C17 I2 175.1(8) .
C19 C18 C23 117.9(6) .
C19 C18 C1 122.3(6) .
C23 C18 C1 119.1(5) .
C18 C19 C20 122.6(6) .
C18 C19 H7 118.7 .
C20 C19 H7 118.7 .
C19 C20 C21 119.7(6) .
C19 C20 H6 120.2 .
C21 C20 H6 120.2 .
C22 C21 C20 117.7(6) .
C22 C21 C24 120.8(6) .
C20 C21 C24 121.4(6) .
C23 C22 C21 121.7(7) .
C23 C22 H4 119.1 .
C21 C22 H4 119.1 .
C22 C23 C18 120.3(6) .
C22 C23 H3 119.8 .
C18 C23 H3 119.8 .
C25 C24 C21 175.5(8) .
C24 C25 I3 177.9(7) .
C27 C26 C31 117.3(6) .
C27 C26 C1 122.6(5) .
C31 C26 C1 119.6(5) .
C26 C27 C28 121.4(6) .
C26 C27 H15 119.3 .
C28 C27 H15 119.3 .
C27 C28 C29 120.9(6) .
C27 C28 H14 119.6 .
C29 C28 H14 119.6 .
C28 C29 C30 117.9(6) .
C28 C29 C32 120.3(6) .
C30 C29 C32 121.7(6) .
C31 C30 C29 120.8(6) .
C31 C30 H12 119.6 .
C29 C30 H12 119.6 .
C30 C31 C26 121.7(6) .
C30 C31 H11 119.1 .
C26 C31 H11 119.1 .
C33 C32 C29 175.2(8) .
C32 C33 I4 176.0(8) .
C35 C34 C39 120.9(7) .
C35 C34 P1 121.4(6) .
C39 C34 P1 117.7(6) .
C34 C35 C36 119.1(9) .
C34 C35 H35 120.4 .
C36 C35 H35 120.4 .
C37 C36 C35 121.9(10) .
C37 C36 H36 119.0 .
C35 C36 H36 119.0 .
C36 C37 C38 120.6(9) .
C36 C37 H37 119.7 .
C38 C37 H37 119.7 .
C37 C38 C39 122.1(10) .
C37 C38 H38 118.9 .
C39 C38 H38 118.9 .
C38 C39 C34 115.3(9) .
C38 C39 H39 122.4 .
C34 C39 H39 122.4 .
C41 C40 C45 120.1(7) .
C41 C40 P1 119.6(6) .
C45 C40 P1 120.2(6) .
C40 C41 C42 118.8(8) .
C40 C41 H41 120.6 .
C42 C41 H41 120.6 .
C43 C42 C41 121.0(9) .
C43 C42 H42 119.5 .
C41 C42 H42 119.5 .
C42 C43 C44 120.9(8) .
C42 C43 H43 119.5 .
C44 C43 H43 119.5 .
C43 C44 C45 120.8(8) .
C43 C44 H44 119.6 .
C45 C44 H44 119.6 .
C44 C45 C40 118.3(9) .
C44 C45 H45 120.8 .
C40 C45 H45 120.8 .
C51 C46 C47 119.4(8) .
C51 C46 P1 120.7(6) .
C47 C46 P1 119.9(7) .
C46 C47 C48 118.5(10) .
C46 C47 H47 120.8 .
C48 C47 H47 120.8 .
C49 C48 C47 119.6(10) .
C49 C48 H48 120.2 .
C47 C48 H48 120.2 .
C50 C49 C48 121.3(10) .
C50 C49 H49 119.3 .
C48 C49 H49 119.3 .
C49 C50 C51 120.7(11) .
C49 C50 H50 119.6 .
C51 C50 H50 119.6 .
C46 C51 C50 120.4(9) .
C46 C51 H51 119.8 .
C50 C51 H51 119.8 .
C53 C52 C57 121.3(7) .
C53 C52 P1 119.7(6) .
C57 C52 P1 118.9(5) .
C52 C53 C54 119.5(8) .
C52 C53 H53 120.2 .
C54 C53 H53 120.2 .
C55 C54 C53 118.7(8) .
C55 C54 H54 120.7 .
C53 C54 H54 120.7 .
C56 C55 C54 122.4(8) .
C56 C55 H55 118.8 .
C54 C55 H55 118.8 .
C55 C56 C57 119.9(9) .
C55 C56 H56 120.1 .
C57 C56 H56 120.1 .
C52 C57 C56 118.2(8) .
C52 C57 H57 120.9 .
C56 C57 H57 120.9 .

loop_
_geom_bond_atom_site_label_1
_geom_bond_atom_site_label_2
_geom_bond_distance
_geom_bond_site_symmetry_2
I1 C9 2.026(7) .
I1 Cl1 3.1326(14) .
I2 C17 2.019(8) .
I2 Cl1 3.1734(15) 3_455
I3 C25 2.004(7) .
I3 Cl1 3.1064(14) 1_455
I4 C33 2.005(7) .
I4 Cl1 3.1137(14) 3_445
P1 C46 1.772(7) .
P1 C34 1.795(7) .
P1 C52 1.796(7) .
P1 C40 1.798(7) .
C1 C10 1.534(8) .
C1 C2 1.551(8) .
C1 C26 1.553(8) .
C1 C18 1.556(8) .
C2 C7 1.378(8) .
C2 C3 1.392(8) .
C3 C4 1.381(9) .
C3 H19 0.9300 .
C4 C5 1.378(9) .
C4 H20 0.9300 .
C5 C6 1.370(9) .
C5 C8 1.436(10) .
C6 C7 1.380(9) .
C6 H22 0.9300 .
C7 H23 0.9300 .
C8 C9 1.185(10) .
C10 C11 1.373(8) .
C10 C15 1.379(9) .
C11 C12 1.392(10) .
C11 H27 0.9300 .
C12 C13 1.366(10) .
C12 H28 0.9300 .
C13 C14 1.372(10) .
C13 C16 1.447(11) .
C14 C15 1.389(10) .
C14 H30 0.9300 .
C15 H31 0.9300 .
C16 C17 1.181(10) .
C18 C19 1.364(9) .
C18 C23 1.394(9) .
C19 C20 1.372(9) .
C19 H7 0.9300 .
C20 C21 1.404(10) .
C20 H6 0.9300 .
C21 C22 1.382(9) .
C21 C24 1.441(10) .
C22 C23 1.371(9) .
C22 H4 0.9300 .
C23 H3 0.9300 .
C24 C25 1.191(10) .
C26 C27 1.368(9) .
C26 C31 1.401(8) .
C27 C28 1.380(9) .
C27 H15 0.9300 .
C28 C29 1.381(9) .
C28 H14 0.9300 .
C29 C30 1.391(9) .
C29 C32 1.462(10) .
C30 C31 1.354(9) .
C30 H12 0.9300 .
C31 H11 0.9300 .
C32 C33 1.182(10) .
C34 C35 1.359(10) .
C34 C39 1.423(11) .
C35 C36 1.388(12) .
C35 H35 0.9300 .
C36 C37 1.309(16) .
C36 H36 0.9300 .
C37 C38 1.342(16) .
C37 H37 0.9300 .
C38 C39 1.418(12) .
C38 H38 0.9300 .
C39 H39 0.9300 .
C40 C41 1.380(10) .
C40 C45 1.395(10) .
C41 C42 1.392(11) .
C41 H41 0.9300 .
C42 C43 1.333(14) .
C42 H42 0.9300 .
C43 C44 1.355(14) .
C43 H43 0.9300 .
C44 C45 1.388(12) .
C44 H44 0.9300 .
C45 H45 0.9300 .
C46 C51 1.361(11) .
C46 C47 1.388(11) .
C47 C48 1.402(14) .
C47 H47 0.9300 .
C48 C49 1.381(17) .
C48 H48 0.9300 .
C49 C50 1.293(15) .
C49 H49 0.9300 .
C50 C51 1.395(12) .
C50 H50 0.9300 .
C51 H51 0.9300 .
C52 C53 1.353(9) .
C52 C57 1.401(10) .
C53 C54 1.410(11) .
C53 H53 0.9300 .
C54 C55 1.381(13) .
C54 H54 0.9300 .
C55 C56 1.331(13) .
C55 H55 0.9300 .
C56 C57 1.415(11) .
C56 H56 0.9300 .
C57 H57 0.9300 .

loop_
_geom_torsion_atom_site_label_1
_geom_torsion_atom_site_label_2
_geom_torsion_atom_site_label_3
_geom_torsion_atom_site_label_4
_geom_torsion
C10 C1 C2 C7 140.1(6)
C26 C1 C2 C7 23.4(8)
C18 C1 C2 C7 -98.3(6)
C10 C1 C2 C3 -48.3(7)
C26 C1 C2 C3 -165.0(6)
C18 C1 C2 C3 73.4(7)
C7 C2 C3 C4 -2.6(10)
C1 C2 C3 C4 -174.7(6)
C2 C3 C4 C5 1.9(11)
C3 C4 C5 C6 -0.1(11)
C3 C4 C5 C8 179.4(7)
C4 C5 C6 C7 -0.8(11)
C8 C5 C6 C7 179.7(7)
C3 C2 C7 C6 1.7(10)
C1 C2 C7 C6 173.5(6)
C5 C6 C7 C2 0.0(11)
C2 C1 C10 C11 168.8(5)
C26 C1 C10 C11 -69.1(7)
C18 C1 C10 C11 53.6(7)
C2 C1 C10 C15 -19.4(8)
C26 C1 C10 C15 102.6(7)
C18 C1 C10 C15 -134.6(6)
C15 C10 C11 C12 1.7(10)
C1 C10 C11 C12 174.1(6)
C10 C11 C12 C13 -2.6(11)
C11 C12 C13 C14 2.5(11)
C11 C12 C13 C16 -177.8(7)
C12 C13 C14 C15 -1.8(12)
C16 C13 C14 C15 178.5(7)
C11 C10 C15 C14 -1.0(11)
C1 C10 C15 C14 -173.0(7)
C13 C14 C15 C10 1.1(13)
C10 C1 C18 C19 23.1(8)
C2 C1 C18 C19 -98.7(7)
C26 C1 C18 C19 140.0(6)
C10 C1 C18 C23 -166.6(5)
C2 C1 C18 C23 71.5(6)
C26 C1 C18 C23 -49.7(7)
C23 C18 C19 C20 3.1(10)
C1 C18 C19 C20 173.5(6)
C18 C19 C20 C21 0.1(11)
C19 C20 C21 C22 -2.1(11)
C19 C20 C21 C24 -179.0(7)
C20 C21 C22 C23 0.7(11)
C24 C21 C22 C23 177.7(7)
C21 C22 C23 C18 2.5(11)
C19 C18 C23 C22 -4.4(10)
C1 C18 C23 C22 -175.1(6)
C10 C1 C26 C27 101.4(7)
C2 C1 C26 C27 -136.1(6)
C18 C1 C26 C27 -21.1(8)
C10 C1 C26 C31 -70.2(7)
C2 C1 C26 C31 52.4(7)
C18 C1 C26 C31 167.3(6)
C31 C26 C27 C28 0.1(11)
C1 C26 C27 C28 -171.7(7)
C26 C27 C28 C29 2.2(12)
C27 C28 C29 C30 -3.4(11)
C27 C28 C29 C32 174.4(7)
C28 C29 C30 C31 2.4(10)
C32 C29 C30 C31 -175.3(7)
C29 C30 C31 C26 -0.2(10)
C27 C26 C31 C30 -1.1(10)
C1 C26 C31 C30 170.9(6)
C46 P1 C34 C35 20.0(7)
C52 P1 C34 C35 138.2(6)
C40 P1 C34 C35 -101.9(6)
C46 P1 C34 C39 -160.6(6)
C52 P1 C34 C39 -42.5(6)
C40 P1 C34 C39 77.4(6)
C39 C34 C35 C36 2.4(12)
P1 C34 C35 C36 -178.3(6)
C34 C35 C36 C37 -2.7(14)
C35 C36 C37 C38 1.7(16)
C36 C37 C38 C39 -0.3(15)
C37 C38 C39 C34 0.0(13)
C35 C34 C39 C38 -1.0(11)
P1 C34 C39 C38 179.6(6)
C46 P1 C40 C41 -153.5(6)
C34 P1 C40 C41 -33.1(7)
C52 P1 C40 C41 87.4(6)
C46 P1 C40 C45 27.7(7)
C34 P1 C40 C45 148.1(6)
C52 P1 C40 C45 -91.4(7)
C45 C40 C41 C42 1.3(11)
P1 C40 C41 C42 -177.5(6)
C40 C41 C42 C43 0.4(12)
C41 C42 C43 C44 -1.3(14)
C42 C43 C44 C45 0.5(15)
C43 C44 C45 C40 1.1(14)
C41 C40 C45 C44 -2.0(12)
P1 C40 C45 C44 176.8(7)
C34 P1 C46 C51 101.7(6)
C52 P1 C46 C51 -17.5(7)
C40 P1 C46 C51 -137.0(6)
C34 P1 C46 C47 -75.2(7)
C52 P1 C46 C47 165.6(6)
C40 P1 C46 C47 46.1(7)
C51 C46 C47 C48 -1.7(12)
P1 C46 C47 C48 175.3(7)
C46 C47 C48 C49 0.8(15)
C47 C48 C49 C50 0.4(17)
C48 C49 C50 C51 -0.6(16)
C47 C46 C51 C50 1.6(12)
P1 C46 C51 C50 -175.4(6)
C49 C50 C51 C46 -0.4(14)
C46 P1 C52 C53 -90.3(6)
C34 P1 C52 C53 151.3(6)
C40 P1 C52 C53 30.7(7)
C46 P1 C52 C57 86.4(6)
C34 P1 C52 C57 -32.0(7)
C40 P1 C52 C57 -152.6(6)
C57 C52 C53 C54 -0.5(11)
P1 C52 C53 C54 176.1(6)
C52 C53 C54 C55 1.2(12)
C53 C54 C55 C56 -0.2(13)
C54 C55 C56 C57 -1.4(14)
C53 C52 C57 C56 -1.2(11)
P1 C52 C57 C56 -177.8(6)
C55 C56 C57 C52 2.1(13)
